data_4344976
loop_
_publ_author_name
'Kwon, Eunjin'
'Kim, Jineun'
'Lee, Kang Yeol'
'Kim, Tae Ho'

_publ_section_title
;
 Non-Phase-Transition Luminescence Mechanochromism of a Copper(I)
 Coordination Polymer.
;
_journal_name_full 'Inorganic chemistry'
_journal_paper_doi 10.1021/acs.inorgchem.6b02571
_journal_year 2016
_chemical_formula_moiety 'C14 H15 Cu I N O S'
_chemical_formula_sum 'C14 H15 Cu I N O S'
_chemical_formula_weight 435.77
_space_group_crystal_system monoclinic
_space_group_IT_number 15
_space_group_name_Hall '-C 2yc'
_space_group_name_H-M_alt 'C 1 2/c 1'
_symmetry_space_group_name_Hall '-C 2yc'
_symmetry_space_group_name_H-M 'C 1 2/c 1'
_atom_sites_solution_hydrogens geom
_audit_creation_method SHELXL-2014/7
_cell_angle_alpha 90
_cell_angle_beta 92.621(2)
_cell_angle_gamma 90
_cell_formula_units_Z 8
_cell_length_a 14.9694(8)
_cell_length_b 17.0368(8)
_cell_length_c 11.7309(6)
_cell_measurement_reflns_used 8603
_cell_measurement_temperature 173(2)
_cell_measurement_theta_max 27.61
_cell_measurement_theta_min 2.47
_cell_volume 2988.6(3)
_computing_cell_refinement 'SAINT (Bruker, 2014)'
_computing_data_collection 'APEX2 (Bruker, 2014)'
_computing_data_reduction SAINT
_computing_molecular_graphics 'DIAMOND (Brandenburg, 2010)'
_computing_publication_material 'Bruker SHELXTL (Sheldrick, 2008)'
_computing_structure_refinement 'SHELXL-2014 (Sheldrick, 2015)'
_computing_structure_solution 'SHELXS-97 (Sheldrick, 2008)'
_diffrn_ambient_temperature 173(2)
_diffrn_measured_fraction_theta_full 0.999
_diffrn_measured_fraction_theta_max 0.990
_diffrn_measurement_device_type 'Bruker APEX-II CCD'
_diffrn_measurement_method '\f and \w scans'
_diffrn_radiation_type MoK\a
_diffrn_radiation_wavelength 0.71073
_diffrn_reflns_av_R_equivalents 0.0281
_diffrn_reflns_av_unetI/netI 0.0226
_diffrn_reflns_Laue_measured_fraction_full 0.999
_diffrn_reflns_Laue_measured_fraction_max 0.990
_diffrn_reflns_limit_h_max 17
_diffrn_reflns_limit_h_min -19
_diffrn_reflns_limit_k_max 19
_diffrn_reflns_limit_k_min -22
_diffrn_reflns_limit_l_max 15
_diffrn_reflns_limit_l_min -13
_diffrn_reflns_number 13679
_diffrn_reflns_point_group_measured_fraction_full 0.999
_diffrn_reflns_point_group_measured_fraction_max 0.990
_diffrn_reflns_theta_full 25.242
_diffrn_reflns_theta_max 27.607
_diffrn_reflns_theta_min 1.812
_exptl_absorpt_coefficient_mu 3.658
_exptl_absorpt_correction_T_max 0.7456
_exptl_absorpt_correction_T_min 0.5291
_exptl_absorpt_correction_type multi-scan
_exptl_absorpt_process_details 'SADABS (Bruker, 2014)'
_exptl_crystal_colour yellow
_exptl_crystal_density_diffrn 1.937
_exptl_crystal_description block
_exptl_crystal_F_000 1696
_exptl_crystal_size_max 0.430
_exptl_crystal_size_mid 0.220
_exptl_crystal_size_min 0.060
_refine_diff_density_max 1.237
_refine_diff_density_min -0.984
_refine_diff_density_rms 0.103
_refine_ls_extinction_method none
_refine_ls_goodness_of_fit_ref 1.037
_refine_ls_hydrogen_treatment constr
_refine_ls_matrix_type full
_refine_ls_number_parameters 173
_refine_ls_number_reflns 3441
_refine_ls_number_restraints 0
_refine_ls_restrained_S_all 1.037
_refine_ls_R_factor_all 0.0313
_refine_ls_R_factor_gt 0.0273
_refine_ls_shift/su_max 0.000
_refine_ls_shift/su_mean 0.000
_refine_ls_structure_factor_coef Fsqd
_refine_ls_weighting_details 'w=1/[\s^2^(Fo^2^)+(0.0365P)^2^+7.7182P] where P=(Fo^2^+2Fc^2^)/3'
_refine_ls_weighting_scheme calc
_refine_ls_wR_factor_gt 0.0708
_refine_ls_wR_factor_ref 0.0738
_reflns_Friedel_coverage 0.000
_reflns_number_gt 3063
_reflns_number_total 3441
_reflns_threshold_expression 'I > 2\s(I)'
_cod_data_source_file ic6b02571_si_002.cif
_cod_data_source_block CP1
_cod_database_code 4344976
_shelx_shelxl_version_number 2014/7
_shelx_space_group_comment
; 
The symmetry employed for this shelxl refinement is uniquely defined 
by the following loop, which should always be used as a source of 
symmetry information in preference to the above space-group names. 
They are only intended as comments. 
;
_shelx_estimated_absorpt_t_min 0.302
_shelx_estimated_absorpt_t_max 0.810

loop_
_space_group_symop_operation_xyz
'x, y, z'
'-x, y, -z+1/2'
'x+1/2, y+1/2, z'
'-x+1/2, y+1/2, -z+1/2'
'-x, -y, -z'
'x, -y, z-1/2'
'-x+1/2, -y+1/2, -z'
'x+1/2, -y+1/2, z-1/2'

loop_
_atom_site_label
_atom_site_type_symbol
_atom_site_fract_x
_atom_site_fract_y
_atom_site_fract_z
_atom_site_U_iso_or_equiv
_atom_site_adp_type
_atom_site_occupancy
_atom_site_site_symmetry_order
_atom_site_calc_flag
_atom_site_refinement_flags_posn
_atom_site_refinement_flags_adp
_atom_site_refinement_flags_occupancy
Cu1 Cu 0.08881(3) 0.31845(2) 0.20089(3) 0.03137(11) Uani 1 1 d . . .
I1 I 0.0000 0.18999(2) 0.2500 0.02672(8) Uani 1 2 d S T P
I2 I 0.0000 0.44960(2) 0.2500 0.03012(9) Uani 1 2 d S T P
S1 S 0.62947(5) 0.18493(4) 0.51206(7) 0.02970(17) Uani 1 1 d . . .
O1 O 0.37889(15) 0.17381(12) 0.3607(2) 0.0384(5) Uani 1 1 d . . .
N1 N 0.20497(17) 0.31490(13) 0.3028(2) 0.0291(5) Uani 1 1 d . . .
C1 C 0.2584(2) 0.25191(18) 0.2996(2) 0.0322(6) Uani 1 1 d . . .
H1 H 0.2444 0.2121 0.2450 0.039 Uiso 1 1 calc R U .
C2 C 0.2272(2) 0.37145(18) 0.3779(3) 0.0356(7) Uani 1 1 d . . .
H2 H 0.1909 0.4171 0.3798 0.043 Uiso 1 1 calc R U .
C3 C 0.3007(2) 0.3660(2) 0.4527(3) 0.0404(7) Uani 1 1 d . . .
H3 H 0.3141 0.4075 0.5049 0.049 Uiso 1 1 calc R U .
C4 C 0.3545(2) 0.3009(2) 0.4517(3) 0.0357(7) Uani 1 1 d . . .
H4 H 0.4047 0.2962 0.5037 0.043 Uiso 1 1 calc R U .
C5 C 0.33383(19) 0.24211(17) 0.3730(2) 0.0298(6) Uani 1 1 d . . .
C6 C 0.4529(2) 0.15788(19) 0.4420(3) 0.0365(7) Uani 1 1 d . . .
H6A H 0.4656 0.1008 0.4431 0.044 Uiso 1 1 calc R U .
H6B H 0.4359 0.1734 0.5194 0.044 Uiso 1 1 calc R U .
C7 C 0.5358(2) 0.2018(2) 0.4121(3) 0.0378(7) Uani 1 1 d . . .
H7A H 0.5224 0.2586 0.4097 0.045 Uiso 1 1 calc R U .
H7B H 0.5528 0.1857 0.3350 0.045 Uiso 1 1 calc R U .
C8 C 0.6589(2) 0.08448(19) 0.4755(3) 0.0393(7) Uani 1 1 d . . .
H8A H 0.6145 0.0474 0.5048 0.047 Uiso 1 1 calc R U .
H8B H 0.6594 0.0785 0.3915 0.047 Uiso 1 1 calc R U .
C9 C 0.7501(2) 0.06715(17) 0.5284(3) 0.0329(6) Uani 1 1 d . . .
C10 C 0.8260(2) 0.09146(19) 0.4748(3) 0.0399(7) Uani 1 1 d . . .
H10 H 0.8198 0.1192 0.4046 0.048 Uiso 1 1 calc R U .
C11 C 0.9101(2) 0.0759(2) 0.5217(3) 0.0477(8) Uani 1 1 d . . .
H11 H 0.9616 0.0918 0.4832 0.057 Uiso 1 1 calc R U .
C12 C 0.9193(2) 0.0379(3) 0.6230(3) 0.0554(10) Uani 1 1 d . . .
H12 H 0.9775 0.0272 0.6551 0.067 Uiso 1 1 calc R U .
C13 C 0.8463(3) 0.0147(3) 0.6796(3) 0.0573(11) Uani 1 1 d . . .
H13 H 0.8537 -0.0109 0.7514 0.069 Uiso 1 1 calc R U .
C14 C 0.7609(2) 0.0287(2) 0.6317(3) 0.0454(8) Uani 1 1 d . . .
H14 H 0.7099 0.0117 0.6703 0.055 Uiso 1 1 calc R U .

loop_
_atom_site_aniso_label
_atom_site_aniso_U_11
_atom_site_aniso_U_22
_atom_site_aniso_U_33
_atom_site_aniso_U_23
_atom_site_aniso_U_13
_atom_site_aniso_U_12
Cu1 0.0272(2) 0.0334(2) 0.0324(2) 0.00488(14) -0.01105(15) -0.00085(13)
I1 0.02682(15) 0.02491(13) 0.02797(14) 0.000 -0.00380(10) 0.000
I2 0.02346(14) 0.02766(14) 0.03850(16) 0.000 -0.00682(10) 0.000
S1 0.0241(4) 0.0332(4) 0.0311(4) -0.0025(3) -0.0063(3) 0.0065(3)
O1 0.0311(12) 0.0430(12) 0.0399(12) -0.0099(9) -0.0128(10) 0.0119(9)
N1 0.0240(12) 0.0331(13) 0.0296(12) 0.0014(9) -0.0070(10) 0.0008(9)
C1 0.0294(15) 0.0358(15) 0.0306(14) -0.0068(12) -0.0085(12) 0.0027(12)
C2 0.0307(16) 0.0322(15) 0.0430(17) -0.0025(13) -0.0089(13) 0.0039(12)
C3 0.0373(18) 0.0395(17) 0.0431(17) -0.0116(14) -0.0133(14) 0.0019(14)
C4 0.0260(15) 0.0463(17) 0.0336(15) -0.0073(13) -0.0108(12) 0.0051(13)
C5 0.0236(14) 0.0361(15) 0.0293(14) -0.0017(12) -0.0042(11) 0.0032(12)
C6 0.0301(16) 0.0405(16) 0.0377(16) -0.0013(13) -0.0095(13) 0.0097(13)
C7 0.0298(16) 0.0515(18) 0.0313(15) 0.0022(14) -0.0069(12) 0.0122(14)
C8 0.0348(17) 0.0389(17) 0.0432(17) -0.0145(14) -0.0096(13) 0.0099(13)
C9 0.0311(16) 0.0300(14) 0.0371(16) -0.0082(12) -0.0046(12) 0.0100(12)
C10 0.0391(18) 0.0392(16) 0.0413(17) 0.0023(14) -0.0002(14) 0.0094(14)
C11 0.0338(18) 0.050(2) 0.060(2) -0.0025(17) 0.0023(16) 0.0070(15)
C12 0.0348(19) 0.084(3) 0.046(2) -0.0097(19) -0.0117(16) 0.0219(19)
C13 0.063(3) 0.079(3) 0.0300(16) 0.0065(17) -0.0044(16) 0.030(2)
C14 0.0427(19) 0.053(2) 0.0416(18) 0.0021(16) 0.0079(15) 0.0128(16)

loop_
_atom_type_symbol
_atom_type_description
_atom_type_scat_dispersion_real
_atom_type_scat_dispersion_imag
_atom_type_scat_source
C C 0.0033 0.0016 'International Tables Vol C Tables 4.2.6.8 and 6.1.1.4'
H H 0.0000 0.0000 'International Tables Vol C Tables 4.2.6.8 and 6.1.1.4'
N N 0.0061 0.0033 'International Tables Vol C Tables 4.2.6.8 and 6.1.1.4'
O O 0.0106 0.0060 'International Tables Vol C Tables 4.2.6.8 and 6.1.1.4'
S S 0.1246 0.1234 'International Tables Vol C Tables 4.2.6.8 and 6.1.1.4'
Cu Cu 0.3201 1.2651 'International Tables Vol C Tables 4.2.6.8 and 6.1.1.4'
I I -0.4742 1.8119 'International Tables Vol C Tables 4.2.6.8 and 6.1.1.4'

loop_
_geom_angle_atom_site_label_1
_geom_angle_atom_site_label_2
_geom_angle_atom_site_label_3
_geom_angle
_geom_angle_site_symmetry_1
_geom_angle_site_symmetry_3
N1 Cu1 S1 107.50(8) . 8_455
N1 Cu1 I1 105.58(7) . .
S1 Cu1 I1 110.13(2) 8_455 .
N1 Cu1 I2 108.24(7) . .
S1 Cu1 I2 112.34(2) 8_455 .
I1 Cu1 I2 112.669(16) . .
N1 Cu1 Cu1 121.63(8) . 2
S1 Cu1 Cu1 130.78(3) 8_455 2
I1 Cu1 Cu1 56.062(9) . 2
I2 Cu1 Cu1 56.608(9) . 2
Cu1 I1 Cu1 67.878(18) . 2
Cu1 I2 Cu1 66.782(18) 2 .
C7 S1 C8 100.66(15) . .
C7 S1 Cu1 113.11(11) . 8_556
C8 S1 Cu1 106.13(12) . 8_556
C5 O1 C6 117.3(2) . .
C2 N1 C1 117.7(3) . .
C2 N1 Cu1 122.5(2) . .
C1 N1 Cu1 119.67(19) . .
N1 C1 C5 123.0(3) . .
N1 C1 H1 118.5 . .
C5 C1 H1 118.5 . .
N1 C2 C3 122.6(3) . .
N1 C2 H2 118.7 . .
C3 C2 H2 118.7 . .
C4 C3 C2 120.1(3) . .
C4 C3 H3 120.0 . .
C2 C3 H3 120.0 . .
C3 C4 C5 118.4(3) . .
C3 C4 H4 120.8 . .
C5 C4 H4 120.8 . .
O1 C5 C4 126.4(3) . .
O1 C5 C1 115.4(2) . .
C4 C5 C1 118.2(3) . .
O1 C6 C7 111.5(3) . .
O1 C6 H6A 109.3 . .
C7 C6 H6A 109.3 . .
O1 C6 H6B 109.3 . .
C7 C6 H6B 109.3 . .
H6A C6 H6B 108.0 . .
C6 C7 S1 113.2(2) . .
C6 C7 H7A 108.9 . .
S1 C7 H7A 108.9 . .
C6 C7 H7B 108.9 . .
S1 C7 H7B 108.9 . .
H7A C7 H7B 107.8 . .
C9 C8 S1 108.2(2) . .
C9 C8 H8A 110.1 . .
S1 C8 H8A 110.1 . .
C9 C8 H8B 110.1 . .
S1 C8 H8B 110.1 . .
H8A C8 H8B 108.4 . .
C14 C9 C10 118.3(3) . .
C14 C9 C8 121.6(3) . .
C10 C9 C8 120.1(3) . .
C11 C10 C9 121.0(3) . .
C11 C10 H10 119.5 . .
C9 C10 H10 119.5 . .
C12 C11 C10 119.8(4) . .
C12 C11 H11 120.1 . .
C10 C11 H11 120.1 . .
C11 C12 C13 120.9(3) . .
C11 C12 H12 119.5 . .
C13 C12 H12 119.5 . .
C12 C13 C14 119.7(3) . .
C12 C13 H13 120.1 . .
C14 C13 H13 120.1 . .
C9 C14 C13 120.2(3) . .
C9 C14 H14 119.9 . .
C13 C14 H14 119.9 . .

loop_
_geom_bond_atom_site_label_1
_geom_bond_atom_site_label_2
_geom_bond_distance
_geom_bond_site_symmetry_2
Cu1 N1 2.066(2) .
Cu1 S1 2.3246(9) 8_455
Cu1 I1 2.6380(4) .
Cu1 I2 2.6762(4) .
Cu1 Cu1 2.9456(8) 2
I1 Cu1 2.6380(4) 2
I2 Cu1 2.6761(4) 2
S1 C7 1.809(3) .
S1 C8 1.823(3) .
S1 Cu1 2.3246(9) 8_556
O1 C5 1.356(3) .
O1 C6 1.455(4) .
N1 C2 1.337(4) .
N1 C1 1.340(4) .
C1 C5 1.398(4) .
C1 H1 0.9500 .
C2 C3 1.378(4) .
C2 H2 0.9500 .
C3 C4 1.371(5) .
C3 H3 0.9500 .
C4 C5 1.388(4) .
C4 H4 0.9500 .
C6 C7 1.504(5) .
C6 H6A 0.9900 .
C6 H6B 0.9900 .
C7 H7A 0.9900 .
C7 H7B 0.9900 .
C8 C9 1.502(4) .
C8 H8A 0.9900 .
C8 H8B 0.9900 .
C9 C14 1.381(5) .
C9 C10 1.387(5) .
C10 C11 1.378(5) .
C10 H10 0.9500 .
C11 C12 1.355(5) .
C11 H11 0.9500 .
C12 C13 1.362(6) .
C12 H12 0.9500 .
C13 C14 1.394(5) .
C13 H13 0.9500 .
C14 H14 0.9500 .

loop_
_geom_hbond_atom_site_label_D
_geom_hbond_atom_site_label_H
_geom_hbond_atom_site_label_A
_geom_hbond_distance_DH
_geom_hbond_distance_HA
_geom_hbond_distance_DA
_geom_hbond_angle_DHA
_geom_hbond_site_symmetry_A
C4 H4 I1 0.95 3.17 4.039(3) 152.7 7_556
C7 H7B O1 0.99 2.56 3.532(4) 166.0 2_655

loop_
_geom_torsion_atom_site_label_1
_geom_torsion_atom_site_label_2
_geom_torsion_atom_site_label_3
_geom_torsion_atom_site_label_4
_geom_torsion
_geom_torsion_site_symmetry_1
C2 N1 C1 C5 2.0(4) .
Cu1 N1 C1 C5 -174.2(2) .
C1 N1 C2 C3 -1.7(5) .
Cu1 N1 C2 C3 174.4(3) .
N1 C2 C3 C4 0.2(5) .
C2 C3 C4 C5 1.1(5) .
C6 O1 C5 C4 4.1(5) .
C6 O1 C5 C1 -174.5(3) .
C3 C4 C5 O1 -179.4(3) .
C3 C4 C5 C1 -0.8(5) .
N1 C1 C5 O1 178.0(3) .
N1 C1 C5 C4 -0.7(5) .
C5 O1 C6 C7 -79.6(3) .
O1 C6 C7 S1 179.2(2) .
C8 S1 C7 C6 72.4(3) .
Cu1 S1 C7 C6 -40.4(3) 8_556
C7 S1 C8 C9 165.4(2) .
Cu1 S1 C8 C9 -76.5(2) 8_556
S1 C8 C9 C14 96.8(3) .
S1 C8 C9 C10 -81.8(3) .
C14 C9 C10 C11 1.7(5) .
C8 C9 C10 C11 -179.8(3) .
C9 C10 C11 C12 -1.5(5) .
C10 C11 C12 C13 -0.1(6) .
C11 C12 C13 C14 1.4(6) .
C10 C9 C14 C13 -0.3(5) .
C8 C9 C14 C13 -178.8(3) .
C12 C13 C14 C9 -1.2(6) .
